data_2238691
loop_
_publ_author_name
'Piccialli, Vincenzo'
'Oliviero, Giorgia'
'Zaccaria, Sabrina'
'Centore, Roberto'
'Tuzi, Angela'

_publ_section_title
;
 (3<i>S</i>,3a<i>S</i>,6<i>R</i>,6a<i>R</i>)-2-Oxohexahydrofuro[3,2-<i>b</i>]furan-3,6-diyl
 dibenzoate
;
_journal_coeditor_code ZP2007
_journal_issue 10
_journal_name_full 'Acta Crystallographica Section E'
_journal_page_first o1494
_journal_page_last o1495
_journal_paper_doi 10.1107/S160053681302391X
_journal_volume 69
_journal_year 2013
_chemical_formula_iupac 'C20 H16 O7'
_chemical_formula_moiety 'C20 H16 O7'
_chemical_formula_sum 'C20 H16 O7'
_chemical_formula_weight 368.33
_chemical_name_systematic
'(3<i>S</i>,3a<i>S</i>,6<i>R</i>,6a<i>R</i>)-2-Oxohexahydrofuro[3,2-<i>b</i>]furan-3,6-diyl dibenzoate'
_space_group_IT_number 19
_symmetry_cell_setting orthorhombic
_symmetry_space_group_name_Hall 'P 2ac 2ab'
_symmetry_space_group_name_H-M 'P 21 21 21'
_atom_sites_solution_hydrogens geom
_atom_sites_solution_primary direct
_atom_sites_solution_secondary difmap
_audit_creation_method SHELXL-97
_cell_angle_alpha 90.00
_cell_angle_beta 90.00
_cell_angle_gamma 90.00
_cell_formula_units_Z 4
_cell_length_a 7.4870(7)
_cell_length_b 10.2050(14)
_cell_length_c 22.232(2)
_cell_measurement_reflns_used 119
_cell_measurement_temperature 173(2)
_cell_measurement_theta_max 22.328
_cell_measurement_theta_min 3.752
_cell_volume 1698.6(3)
_computing_cell_refinement '<i>DIRAX/LSQ</i> (Duisenberg <i>et al.</i>, 2000)'
_computing_data_collection '<i>COLLECT</i> (Nonius, 1999)'
_computing_data_reduction
;
<i>EvalCCD</i> (Duisenberg <i>et al.</i>, 2003)
;
_computing_molecular_graphics
;
<i>ORTEP-3 for Windows</i> (Farrugia, 2012) and
<i>Mercury</i> (Macrae <i>et al.</i>, 2006)
;
_computing_publication_material
;
<i>WinGX</i> (Farrugia, 2012)
;
_computing_structure_refinement '<i>SHELXL97</i> (Sheldrick, 2008)'
_computing_structure_solution '<i>SIR97</i> (Altomare <i>et al.</i>, 1999)'
_diffrn_ambient_temperature 173(2)
_diffrn_detector_area_resol_mean 9
_diffrn_measured_fraction_theta_full 0.971
_diffrn_measured_fraction_theta_max 0.937
_diffrn_measurement_device 'four-circle diffractometer'
_diffrn_measurement_device_type 'Bruker--Nonius KappaCCD'
_diffrn_measurement_method
;
CCD rotation images, thick slices
;
_diffrn_radiation_monochromator graphite
_diffrn_radiation_source 'normal-focus sealed tube'
_diffrn_radiation_type MoK\a
_diffrn_radiation_wavelength 0.71073
_diffrn_reflns_av_R_equivalents 0.0317
_diffrn_reflns_av_sigmaI/netI 0.0322
_diffrn_reflns_limit_h_max 5
_diffrn_reflns_limit_h_min -9
_diffrn_reflns_limit_k_max 13
_diffrn_reflns_limit_k_min -12
_diffrn_reflns_limit_l_max 28
_diffrn_reflns_limit_l_min -28
_diffrn_reflns_number 8078
_diffrn_reflns_theta_full 25.00
_diffrn_reflns_theta_max 27.50
_diffrn_reflns_theta_min 3.28
_exptl_absorpt_coefficient_mu 0.110
_exptl_absorpt_correction_T_max 0.9912
_exptl_absorpt_correction_T_min 0.9470
_exptl_absorpt_correction_type multi-scan
_exptl_absorpt_process_details
;
(SADABS; Bruker, 2001)
;
_exptl_crystal_colour white
_exptl_crystal_density_diffrn 1.440
_exptl_crystal_density_method 'not measured'
_exptl_crystal_description block
_exptl_crystal_F_000 768
_exptl_crystal_size_max 0.50
_exptl_crystal_size_mid 0.40
_exptl_crystal_size_min 0.08
_refine_diff_density_max 0.156
_refine_diff_density_min -0.191
_refine_ls_extinction_method none
_refine_ls_goodness_of_fit_ref 1.069
_refine_ls_hydrogen_treatment constr
_refine_ls_matrix_type full
_refine_ls_number_parameters 244
_refine_ls_number_reflns 2108
_refine_ls_number_restraints 0
_refine_ls_restrained_S_all 1.069
_refine_ls_R_factor_all 0.0469
_refine_ls_R_factor_gt 0.0344
_refine_ls_shift/su_max 0.000
_refine_ls_shift/su_mean 0.000
_refine_ls_structure_factor_coef Fsqd
_refine_ls_weighting_details 'calc w=1/[\s^2^(Fo^2^)+(0.0383P)^2^+0.2376P] where P=(Fo^2^+2Fc^2^)/3'
_refine_ls_weighting_scheme calc
_refine_ls_wR_factor_gt 0.0729
_refine_ls_wR_factor_ref 0.0782
_reflns_number_gt 1797
_reflns_number_total 2108
_reflns_threshold_expression I>2sigma(I)
_cod_data_source_file zp2007.cif
_cod_data_source_block I
_cod_database_code 2238691

loop_
_symmetry_equiv_pos_as_xyz
'x, y, z'
'-x+1/2, -y, z+1/2'
'x+1/2, -y+1/2, -z'
'-x, y+1/2, -z+1/2'

loop_
_atom_site_type_symbol
_atom_site_label
_atom_site_fract_x
_atom_site_fract_y
_atom_site_fract_z
_atom_site_U_iso_or_equiv
_atom_site_adp_type
_atom_site_calc_flag
_atom_site_refinement_flags
_atom_site_occupancy
_atom_site_symmetry_multiplicity
C C1 0.7473(3) 0.5893(2) 0.57766(9) 0.0274(5) Uani d . 1 1
C C2 0.7006(3) 0.45523(19) 0.55289(9) 0.0256(5) Uani d . 1 1
H H2 0.7605 0.4416 0.5132 0.031 Uiso calc R 1 1
C C3 0.5016(3) 0.46156(19) 0.54459(9) 0.0248(5) Uani d . 1 1
H H3 0.4587 0.4085 0.5096 0.030 Uiso calc R 1 1
C C4 0.4649(3) 0.60851(19) 0.53746(9) 0.0260(5) Uani d . 1 1
H H4 0.4546 0.6345 0.4942 0.031 Uiso calc R 1 1
C C5 0.2879(3) 0.6297(2) 0.57190(9) 0.0276(5) Uani d . 1 1
H H5 0.1904 0.6574 0.5439 0.033 Uiso calc R 1 1
C C6 0.2490(3) 0.4957(2) 0.59859(11) 0.0324(5) Uani d . 1 1
H H6A 0.2004 0.5045 0.6398 0.039 Uiso calc R 1 1
H H6B 0.1612 0.4480 0.5735 0.039 Uiso calc R 1 1
C C7 0.7436(3) 0.2341(2) 0.57841(9) 0.0277(5) Uani d . 1 1
C C8 0.8031(3) 0.1437(2) 0.62616(9) 0.0267(5) Uani d . 1 1
C C9 0.7809(3) 0.0097(2) 0.61663(11) 0.0350(6) Uani d . 1 1
H H9 0.7348 -0.0215 0.5795 0.042 Uiso calc R 1 1
C C10 0.8264(4) -0.0772(2) 0.66150(12) 0.0425(7) Uani d . 1 1
H H10 0.8131 -0.1687 0.6551 0.051 Uiso calc R 1 1
C C11 0.8912(4) -0.0320(2) 0.71559(12) 0.0425(6) Uani d . 1 1
H H11 0.9204 -0.0925 0.7465 0.051 Uiso calc R 1 1
C C12 0.9142(4) 0.1007(2) 0.72531(11) 0.0369(6) Uani d . 1 1
H H12 0.9591 0.1314 0.7627 0.044 Uiso calc R 1 1
C C13 0.8714(3) 0.1880(2) 0.68034(10) 0.0320(5) Uani d . 1 1
H H13 0.8889 0.2793 0.6865 0.038 Uiso calc R 1 1
C C14 0.3130(3) 0.8490(2) 0.60421(9) 0.0271(5) Uani d . 1 1
C C15 0.3326(3) 0.9379(2) 0.65625(9) 0.0256(5) Uani d . 1 1
C C16 0.3399(3) 1.0720(2) 0.64556(10) 0.0330(5) Uani d . 1 1
H H16 0.3290 1.1049 0.6058 0.040 Uiso calc R 1 1
C C17 0.3629(4) 1.1568(2) 0.69311(11) 0.0381(6) Uani d . 1 1
H H17 0.3679 1.2485 0.6860 0.046 Uiso calc R 1 1
C C18 0.3788(4) 1.1098(2) 0.75109(10) 0.0382(6) Uani d . 1 1
H H18 0.3943 1.1689 0.7837 0.046 Uiso calc R 1 1
C C19 0.3722(4) 0.9768(2) 0.76157(10) 0.0349(6) Uani d . 1 1
H H19 0.3843 0.9443 0.8014 0.042 Uiso calc R 1 1
C C20 0.3479(3) 0.8907(2) 0.71458(9) 0.0282(5) Uani d . 1 1
H H20 0.3418 0.7992 0.7221 0.034 Uiso calc R 1 1
O O1 0.6118(2) 0.67337(13) 0.56690(6) 0.0276(4) Uani d . 1 1
O O2 0.4158(2) 0.42772(14) 0.59961(6) 0.0294(4) Uani d . 1 1
O O3 0.7629(2) 0.36076(13) 0.59524(6) 0.0272(4) Uani d . 1 1
O O4 0.6838(3) 0.20348(14) 0.53016(7) 0.0386(4) Uani d . 1 1
O O5 0.3071(2) 0.72131(13) 0.62053(6) 0.0268(4) Uani d . 1 1
O O6 0.3053(3) 0.88274(15) 0.55255(6) 0.0438(5) Uani d . 1 1
O O7 0.8798(2) 0.62237(15) 0.60320(8) 0.0403(4) Uani d . 1 1

loop_
_atom_site_aniso_label
_atom_site_aniso_U_11
_atom_site_aniso_U_22
_atom_site_aniso_U_33
_atom_site_aniso_U_12
_atom_site_aniso_U_13
_atom_site_aniso_U_23
C1 0.0279(12) 0.0252(11) 0.0292(11) -0.0009(10) 0.0049(10) -0.0007(8)
C2 0.0339(14) 0.0222(10) 0.0206(9) 0.0002(10) 0.0014(9) -0.0017(8)
C3 0.0318(13) 0.0251(11) 0.0177(9) -0.0011(10) -0.0012(9) -0.0012(8)
C4 0.0293(13) 0.0264(11) 0.0221(10) -0.0009(10) -0.0022(9) -0.0007(8)
C5 0.0300(13) 0.0289(11) 0.0239(10) 0.0003(10) -0.0025(10) -0.0022(9)
C6 0.0274(13) 0.0300(12) 0.0397(12) -0.0024(10) 0.0035(11) -0.0020(9)
C7 0.0276(12) 0.0250(11) 0.0304(11) 0.0039(10) 0.0073(10) -0.0055(8)
C8 0.0243(12) 0.0254(11) 0.0304(10) 0.0043(9) 0.0051(10) -0.0006(9)
C9 0.0356(15) 0.0260(12) 0.0434(13) 0.0029(11) 0.0049(12) -0.0042(9)
C10 0.0460(17) 0.0242(12) 0.0572(16) 0.0052(12) 0.0121(14) 0.0036(11)
C11 0.0402(15) 0.0370(13) 0.0504(14) 0.0098(12) 0.0072(14) 0.0157(12)
C12 0.0339(15) 0.0401(13) 0.0368(12) 0.0060(12) -0.0029(11) 0.0037(10)
C13 0.0300(13) 0.0286(12) 0.0373(12) 0.0045(10) -0.0009(11) 0.0006(9)
C14 0.0267(13) 0.0269(11) 0.0278(10) 0.0039(10) -0.0028(10) 0.0047(9)
C15 0.0216(12) 0.0292(11) 0.0260(10) 0.0011(9) 0.0022(9) 0.0012(8)
C16 0.0365(15) 0.0301(11) 0.0323(11) -0.0007(11) 0.0047(10) 0.0066(9)
C17 0.0419(16) 0.0269(11) 0.0455(13) -0.0077(11) 0.0102(12) -0.0020(10)
C18 0.0389(15) 0.0370(13) 0.0388(12) -0.0091(12) 0.0047(12) -0.0110(10)
C19 0.0364(15) 0.0432(13) 0.0252(10) -0.0033(12) 0.0007(10) -0.0004(10)
C20 0.0284(13) 0.0292(11) 0.0270(10) -0.0002(10) 0.0008(9) 0.0040(9)
O1 0.0274(9) 0.0222(7) 0.0332(8) -0.0002(7) 0.0008(7) -0.0023(6)
O2 0.0310(9) 0.0285(7) 0.0289(7) -0.0023(7) 0.0029(7) 0.0048(6)
O3 0.0341(9) 0.0211(7) 0.0263(7) 0.0024(6) -0.0015(7) -0.0005(6)
O4 0.0540(12) 0.0322(8) 0.0297(8) 0.0067(8) -0.0043(8) -0.0092(6)
O5 0.0332(9) 0.0238(7) 0.0233(7) 0.0034(7) -0.0001(7) -0.0001(6)
O6 0.0734(14) 0.0335(8) 0.0245(7) 0.0041(9) -0.0101(9) 0.0054(6)
O7 0.0302(10) 0.0341(9) 0.0568(10) -0.0025(8) -0.0076(9) -0.0079(8)

loop_
_atom_type_symbol
_atom_type_description
_atom_type_scat_dispersion_real
_atom_type_scat_dispersion_imag
_atom_type_scat_source
C C 0.0033 0.0016 'International Tables Vol C Tables 4.2.6.8 and 6.1.1.4'
H H 0.0000 0.0000 'International Tables Vol C Tables 4.2.6.8 and 6.1.1.4'
O O 0.0106 0.0060 'International Tables Vol C Tables 4.2.6.8 and 6.1.1.4'

loop_
_geom_angle_atom_site_label_1
_geom_angle_atom_site_label_2
_geom_angle_atom_site_label_3
_geom_angle
O7 C1 O1 121.98(19)
O7 C1 C2 128.4(2)
O1 C1 C2 109.61(19)
O3 C2 C3 115.75(18)
O3 C2 C1 107.13(16)
C3 C2 C1 103.58(18)
O3 C2 H2 110.0
C3 C2 H2 110.0
C1 C2 H2 110.0
O2 C3 C2 109.37(17)
O2 C3 C4 104.18(16)
C2 C3 C4 103.46(18)
O2 C3 H3 113.0
C2 C3 H3 113.0
C4 C3 H3 113.0
O1 C4 C3 105.38(17)
O1 C4 C5 111.41(15)
C3 C4 C5 103.87(17)
O1 C4 H4 111.9
C3 C4 H4 111.9
C5 C4 H4 111.9
O5 C5 C6 108.12(16)
O5 C5 C4 112.23(18)
C6 C5 C4 103.39(18)
O5 C5 H5 110.9
C6 C5 H5 110.9
C4 C5 H5 110.9
O2 C6 C5 106.02(19)
O2 C6 H6A 110.5
C5 C6 H6A 110.5
O2 C6 H6B 110.5
C5 C6 H6B 110.5
H6A C6 H6B 108.7
O4 C7 O3 122.27(19)
O4 C7 C8 126.27(19)
O3 C7 C8 111.46(17)
C13 C8 C9 119.8(2)
C13 C8 C7 122.24(19)
C9 C8 C7 117.9(2)
C10 C9 C8 119.5(2)
C10 C9 H9 120.3
C8 C9 H9 120.3
C11 C10 C9 120.3(2)
C11 C10 H10 119.9
C9 C10 H10 119.9
C10 C11 C12 120.6(2)
C10 C11 H11 119.7
C12 C11 H11 119.7
C13 C12 C11 119.5(2)
C13 C12 H12 120.3
C11 C12 H12 120.3
C12 C13 C8 120.4(2)
C12 C13 H13 119.8
C8 C13 H13 119.8
O6 C14 O5 122.07(19)
O6 C14 C15 125.32(19)
O5 C14 C15 112.60(16)
C20 C15 C16 119.9(2)
C20 C15 C14 121.81(18)
C16 C15 C14 118.32(19)
C17 C16 C15 119.5(2)
C17 C16 H16 120.2
C15 C16 H16 120.2
C16 C17 C18 120.6(2)
C16 C17 H17 119.7
C18 C17 H17 119.7
C19 C18 C17 119.8(2)
C19 C18 H18 120.1
C17 C18 H18 120.1
C20 C19 C18 120.3(2)
C20 C19 H19 119.8
C18 C19 H19 119.8
C19 C20 C15 119.9(2)
C19 C20 H20 120.0
C15 C20 H20 120.0
C1 O1 C4 111.24(15)
C3 O2 C6 105.25(16)
C7 O3 C2 115.35(16)
C14 O5 C5 115.34(15)

loop_
_geom_bond_atom_site_label_1
_geom_bond_atom_site_label_2
_geom_bond_distance
C1 O7 1.191(3)
C1 O1 1.350(3)
C1 C2 1.516(3)
C2 O3 1.426(2)
C2 C3 1.502(3)
C2 H2 1.0000
C3 O2 1.424(2)
C3 C4 1.533(3)
C3 H3 1.0000
C4 O1 1.441(3)
C4 C5 1.545(3)
C4 H4 1.0000
C5 O5 1.436(2)
C5 C6 1.519(3)
C5 H5 1.0000
C6 O2 1.428(3)
C6 H6A 0.9900
C6 H6B 0.9900
C7 O4 1.204(3)
C7 O3 1.354(2)
C7 C8 1.475(3)
C8 C13 1.385(3)
C8 C9 1.394(3)
C9 C10 1.377(3)
C9 H9 0.9500
C10 C11 1.376(4)
C10 H10 0.9500
C11 C12 1.381(4)
C11 H11 0.9500
C12 C13 1.377(3)
C12 H12 0.9500
C13 H13 0.9500
C14 O6 1.200(2)
C14 O5 1.353(2)
C14 C15 1.477(3)
C15 C20 1.388(3)
C15 C16 1.390(3)
C16 C17 1.377(3)
C16 H16 0.9500
C17 C18 1.381(3)
C17 H17 0.9500
C18 C19 1.378(3)
C18 H18 0.9500
C19 C20 1.377(3)
C19 H19 0.9500
C20 H20 0.9500

loop_
_geom_hbond_atom_site_label_D
_geom_hbond_atom_site_label_H
_geom_hbond_atom_site_label_A
_geom_hbond_site_symmetry_A
_geom_hbond_distance_DH
_geom_hbond_distance_HA
_geom_hbond_distance_DA
_geom_hbond_angle_DHA
C2 H2 O6 3_566 1.00 2.34 2.974(2) 120.7
C3 H3 O4 3_456 1.00 2.51 3.356(3) 141.5
C10 H10 O7 1_545 0.95 2.48 3.353(3) 153.6

loop_
_geom_torsion_atom_site_label_1
_geom_torsion_atom_site_label_2
_geom_torsion_atom_site_label_3
_geom_torsion_atom_site_label_4
_geom_torsion
O7 C1 C2 O3 39.4(3)
O1 C1 C2 O3 -140.40(18)
O7 C1 C2 C3 162.3(2)
O1 C1 C2 C3 -17.6(2)
O3 C2 C3 O2 31.1(2)
C1 C2 C3 O2 -85.81(19)
O3 C2 C3 C4 141.68(16)
C1 C2 C3 C4 24.7(2)
O2 C3 C4 O1 90.05(19)
C2 C3 C4 O1 -24.3(2)
O2 C3 C4 C5 -27.2(2)
C2 C3 C4 C5 -141.55(16)
O1 C4 C5 O5 7.1(2)
C3 C4 C5 O5 120.05(18)
O1 C4 C5 C6 -109.20(19)
C3 C4 C5 C6 3.8(2)
O5 C5 C6 O2 -98.2(2)
C4 C5 C6 O2 20.9(2)
O4 C7 C8 C13 179.6(3)
O3 C7 C8 C13 -0.8(3)
O4 C7 C8 C9 -3.5(4)
O3 C7 C8 C9 176.2(2)
C13 C8 C9 C10 0.4(4)
C7 C8 C9 C10 -176.7(2)
C8 C9 C10 C11 0.8(4)
C9 C10 C11 C12 -1.1(4)
C10 C11 C12 C13 0.1(4)
C11 C12 C13 C8 1.1(4)
C9 C8 C13 C12 -1.3(4)
C7 C8 C13 C12 175.6(2)
O6 C14 C15 C20 -177.3(3)
O5 C14 C15 C20 1.7(3)
O6 C14 C15 C16 1.2(4)
O5 C14 C15 C16 -179.9(2)
C20 C15 C16 C17 0.2(4)
C14 C15 C16 C17 -178.3(2)
C15 C16 C17 C18 0.0(4)
C16 C17 C18 C19 0.2(4)
C17 C18 C19 C20 -0.6(4)
C18 C19 C20 C15 0.9(4)
C16 C15 C20 C19 -0.6(4)
C14 C15 C20 C19 177.8(2)
O7 C1 O1 C4 -177.88(19)
C2 C1 O1 C4 2.0(2)
C3 C4 O1 C1 14.2(2)
C5 C4 O1 C1 126.26(18)
C2 C3 O2 C6 151.80(17)
C4 C3 O2 C6 41.7(2)
C5 C6 O2 C3 -39.8(2)
O4 C7 O3 C2 2.5(3)
C8 C7 O3 C2 -177.11(18)
C3 C2 O3 C7 69.5(2)
C1 C2 O3 C7 -175.54(18)
O6 C14 O5 C5 -1.1(3)
C15 C14 O5 C5 179.92(18)
C6 C5 O5 C14 -169.6(2)
C4 C5 O5 C14 77.1(2)
